data_7242316
loop_
_publ_author_name
'Mezentsev-Cherkes, Ivan A.'
'Shestimerova, Tatiana A.'
'Medved'ko, Aleksei V.'
'Kalinin, Mikhail A.'
'Kuznetsov, Alexey N.'
'Wei, Zheng'
'Dikarev, Evgeny V.'
'Vatsadze, Sergey Z.'
'Shevelkov, Andrei V.'

_publ_section_title
;
 Synthesis and supramolecular organization of the iodide and triiodides of
 a polycyclic adamantane-based diammonium cation: the effects of hydrogen
 bonds and weak I&#x22EF;I interactions
;
_journal_issue 12
_journal_name_full CrystEngComm
_journal_page_first 2384
_journal_page_last 2395
_journal_paper_doi 10.1039/D0CE01730B
_journal_volume 23
_journal_year 2021
_chemical_formula_moiety 'C10 H20 N2, 2(I3), H2 O'
_chemical_formula_sum 'C10 H22 I6 N2 O'
_chemical_formula_weight 947.69
_space_group_crystal_system monoclinic
_space_group_IT_number 14
_space_group_name_Hall '-P 2yn'
_space_group_name_H-M_alt 'P 1 21/n 1'
_atom_sites_solution_hydrogens mixed
_atom_sites_solution_primary direct
_atom_sites_solution_secondary difmap
_audit_creation_date 2020-07-07
_audit_creation_method
;
Olex2 1.2
(compiled 2018.05.29 svn.r3508 for OlexSys, GUI svn.r5506)
;
_audit_update_record
;
2020-08-08 deposited with the CCDC.	2021-02-23 downloaded from the CCDC.
;
_cell_angle_alpha 90
_cell_angle_beta 101.966(2)
_cell_angle_gamma 90
_cell_formula_units_Z 8
_cell_length_a 15.2610(19)
_cell_length_b 9.3873(12)
_cell_length_c 31.291(4)
_cell_measurement_reflns_used 9903
_cell_measurement_temperature 100(2)
_cell_measurement_theta_max 28.65
_cell_measurement_theta_min 2.78
_cell_volume 4385.3(10)
_computing_cell_refinement 'SAINT V8.38A (bruker, 2016)'
_computing_data_collection 'APEX3 v.2017.3-0 (Bruker AXS Inc., 2017)'
_computing_data_reduction 'SAINT V8.38A (bruker, 2016)'
_computing_molecular_graphics 'Olex2 (Dolomanov et al., 2009)'
_computing_publication_material 'Olex2 (Dolomanov et al., 2009)'
_computing_structure_refinement 'SHELXL 2018/3 (Sheldrick, 2018)'
_computing_structure_solution 'SHELXT 2018/2 (Sheldrick, 2018)'
_diffrn_ambient_temperature 100(2)
_diffrn_detector_area_resol_mean 10.42
_diffrn_measured_fraction_theta_full 0.997
_diffrn_measured_fraction_theta_max 0.997
_diffrn_measurement_device_type 'Bruker D8 Venture PHOTON 100 CMOS'
_diffrn_measurement_method 'phi and omega scans'
_diffrn_radiation_monochromator graphite
_diffrn_radiation_type MoK\a
_diffrn_radiation_wavelength 0.71073
_diffrn_reflns_av_R_equivalents 0.0773
_diffrn_reflns_av_unetI/netI 0.0489
_diffrn_reflns_Laue_measured_fraction_full 0.997
_diffrn_reflns_Laue_measured_fraction_max 0.997
_diffrn_reflns_limit_h_max 20
_diffrn_reflns_limit_h_min -20
_diffrn_reflns_limit_k_max 12
_diffrn_reflns_limit_k_min -12
_diffrn_reflns_limit_l_max 42
_diffrn_reflns_limit_l_min -42
_diffrn_reflns_number 86561
_diffrn_reflns_point_group_measured_fraction_full 0.997
_diffrn_reflns_point_group_measured_fraction_max 0.997
_diffrn_reflns_theta_full 25.242
_diffrn_reflns_theta_max 28.731
_diffrn_reflns_theta_min 2.755
_diffrn_source 'fine-focus sealed tube'
_exptl_absorpt_coefficient_mu 8.498
_exptl_absorpt_correction_T_max 0.6012
_exptl_absorpt_correction_T_min 0.2343
_exptl_absorpt_correction_type numerical
_exptl_absorpt_process_details
;
SADABS-2016/2 (Bruker, 2016/2) 
was used for absorption correction. 
wR2(int) was 0.0828 before and 0.0720 
after correction. The Ratio of minimum 
to maximum transmission is 0.3897. 
The \l/2 correction factor is Not present.
;
_exptl_crystal_colour 'light grey'
_exptl_crystal_density_diffrn 2.871
_exptl_crystal_description needle
_exptl_crystal_F_000 3376
_exptl_crystal_size_max 0.189
_exptl_crystal_size_mid 0.09
_exptl_crystal_size_min 0.018
_refine_diff_density_max 1.765
_refine_diff_density_min -1.969
_refine_diff_density_rms 0.320
_refine_ls_extinction_method none
_refine_ls_goodness_of_fit_ref 1.178
_refine_ls_hydrogen_treatment mixed
_refine_ls_matrix_type full
_refine_ls_number_parameters 358
_refine_ls_number_reflns 11337
_refine_ls_number_restraints 4
_refine_ls_restrained_S_all 1.178
_refine_ls_R_factor_all 0.0829
_refine_ls_R_factor_gt 0.0579
_refine_ls_shift/su_max 0.001
_refine_ls_shift/su_mean 0.000
_refine_ls_structure_factor_coef Fsqd
_refine_ls_weighting_details 'w=1/[\s^2^(Fo^2^)+113.5655P] where P=(Fo^2^+2Fc^2^)/3'
_refine_ls_weighting_scheme calc
_refine_ls_wR_factor_gt 0.0887
_refine_ls_wR_factor_ref 0.0947
_reflns_Friedel_coverage 0.000
_reflns_number_gt 8917
_reflns_number_total 11337
_reflns_threshold_expression 'I > 2\s(I)'
_cod_data_source_file d0ce01730b2.cif
_cod_data_source_block kma22h2i32h2o
_cod_depositor_comments 'Adding full bibliography for 7242315--7242318.cif.'
_cod_database_code 7242316
_shelx_shelxl_version_number 2018/3
_shelx_space_group_comment
;
The symmetry employed for this shelxl refinement is uniquely defined
by the following loop, which should always be used as a source of
symmetry information in preference to the above space-group names.
They are only intended as comments.
;
_shelx_estimated_absorpt_t_max 0.862
_shelx_estimated_absorpt_t_min 0.297
_olex2_refinement_description
;
1. Fixed Uiso
 At 1.2 times of:
  All C(H) groups, All C(H,H) groups, All N(H) groups
 At 1.3 times of:
  All C(H,H,H) groups
 At 1.5 times of:
  All O(H,H) groups
2. Restrained distances
 O1-H1C = O1-H1D
 0.82 with sigma of 0.1
 O2-H2C = O2-H2D
 0.82 with sigma of 0.1
3.a Ternary CH refined with riding coordinates:
 N1(H1), N3(H3), N4(H4)
3.b Secondary CH2 refined with riding coordinates:
 C1(H1A,H1B), C2(H2A,H2B), C5(H5A,H5B), C6(H6A,H6B), C7(H7A,H7B), C10(H10A,
 H10B), C11(H11A,H11B), C13(H13A,H13B), C14(H14A,H14B), C15(H15A,H15B),
 C16(H16A,H16B), C18(H18A,H18B)
3.c Me refined with riding coordinates:
 C4(H4A,H4B,H4C), C8(H8A,H8B,H8C), C12(H12A,H12B,H12C), C19(H19A,H19B,H19C)
;
_olex2_submission_special_instructions 'No special instructions were received'

loop_
_space_group_symop_operation_xyz
'x, y, z'
'-x+1/2, y+1/2, -z+1/2'
'-x, -y, -z'
'x-1/2, -y-1/2, z-1/2'

loop_
_atom_site_label
_atom_site_type_symbol
_atom_site_fract_x
_atom_site_fract_y
_atom_site_fract_z
_atom_site_U_iso_or_equiv
_atom_site_adp_type
_atom_site_occupancy
_atom_site_site_symmetry_order
_atom_site_calc_flag
_atom_site_refinement_flags_posn
_atom_site_refinement_flags_adp
_atom_site_refinement_flags_occupancy
_atom_site_disorder_assembly
_atom_site_disorder_group
I1 I 0.00256(4) 0.00182(6) 0.07866(2) 0.01303(12) Uani 1 1 d . . . . .
I2 I 0.00624(4) -0.30730(6) 0.07774(2) 0.01507(13) Uani 1 1 d . . . . .
I3 I -0.23058(4) 0.46415(6) -0.18143(2) 0.01621(13) Uani 1 1 d . . . . .
I4 I -0.01361(5) 0.31427(6) 0.07875(2) 0.01953(14) Uani 1 1 d . . . . .
I5 I -0.23742(5) 0.77506(7) -0.17476(2) 0.01902(14) Uani 1 1 d . . . . .
I6 I -0.35801(4) -0.03963(7) 0.14753(2) 0.01856(14) Uani 1 1 d . . . . .
I7 I -0.24207(5) -0.38533(8) 0.08418(2) 0.02479(15) Uani 1 1 d . . . . .
I8 I -0.23172(5) 0.15434(7) -0.18871(2) 0.01828(14) Uani 1 1 d . . . . .
I9 I -0.58843(4) -0.64220(7) 0.09506(2) 0.01789(13) Uani 1 1 d . . . . .
I10 I -0.49250(5) -0.20433(7) 0.18716(2) 0.02223(15) Uani 1 1 d . . . . .
I11 I -0.40797(4) -0.50850(7) 0.08966(2) 0.01608(13) Uani 1 1 d . . . . .
I12 I -0.22565(5) 0.12335(8) 0.11726(2) 0.02431(15) Uani 1 1 d . . . . .
O1 O 0.1491(5) 0.4674(7) 0.0173(2) 0.0202(16) Uani 1 1 d D . . . .
H1C H 0.131(8) 0.438(13) -0.007(3) 0.030 Uiso 1 1 d DR . . . .
H1D H 0.120(7) 0.446(13) 0.037(3) 0.030 Uiso 1 1 d DR . . . .
O2 O 0.0126(6) 0.1865(9) 0.1888(3) 0.0298(18) Uani 1 1 d D . . . .
H2C H 0.073(6) 0.185(15) 0.194(4) 0.045 Uiso 1 1 d DR . . . .
H2D H -0.015(9) 0.222(14) 0.162(3) 0.045 Uiso 1 1 d DR . . . .
N1 N 0.3261(5) 0.8248(8) 0.0919(2) 0.0133(16) Uani 1 1 d . . . . .
H1 H 0.344265 0.818249 0.124482 0.016 Uiso 1 1 calc R . . . .
N2 N 0.2351(5) 0.7177(8) 0.0278(2) 0.0113(16) Uani 1 1 d . . . . .
N3 N 0.4718(6) 0.3105(8) 0.2155(2) 0.0164(17) Uani 1 1 d . . . . .
H3 H 0.421537 0.307039 0.189260 0.020 Uiso 1 1 calc R . . . .
N4 N 0.5317(6) 0.4391(9) 0.2812(3) 0.0194(18) Uani 1 1 d . . . . .
H4 H 0.521170 0.522858 0.299221 0.023 Uiso 1 1 calc R . . . .
C1 C 0.2811(7) 0.9698(9) 0.0797(3) 0.0140(19) Uani 1 1 d . . . . .
H1A H 0.227828 0.979596 0.092961 0.017 Uiso 1 1 calc R . . . .
H1B H 0.323349 1.047706 0.090898 0.017 Uiso 1 1 calc R . . . .
C2 C 0.1892(6) 0.8566(10) 0.0140(3) 0.0131(18) Uani 1 1 d . . . . .
H2A H 0.134847 0.865390 0.026447 0.016 Uiso 1 1 calc R . . . .
H2B H 0.170763 0.860206 -0.018222 0.016 Uiso 1 1 calc R . . . .
C3 C 0.3825(6) 0.8165(10) 0.0229(3) 0.0131(18) Uani 1 1 d . . . . .
C4 C 0.2077(7) 1.1219(10) 0.0172(3) 0.017(2) Uani 1 1 d . . . . .
H4A H 0.189850 1.127636 -0.014659 0.022 Uiso 1 1 calc R . . . .
H4B H 0.154521 1.130329 0.030049 0.022 Uiso 1 1 calc R . . . .
H4C H 0.249443 1.199408 0.028023 0.022 Uiso 1 1 calc R . . . .
C5 C 0.2620(7) 0.7091(9) 0.0760(3) 0.0147(19) Uani 1 1 d . . . . .
H5A H 0.208561 0.718364 0.089100 0.018 Uiso 1 1 calc R . . . .
H5B H 0.290205 0.615612 0.084624 0.018 Uiso 1 1 calc R . . . .
C6 C 0.3151(6) 0.6967(10) 0.0071(3) 0.0149(19) Uani 1 1 d . . . . .
H6A H 0.296231 0.699440 -0.025079 0.018 Uiso 1 1 calc R . . . .
H6B H 0.343030 0.602978 0.015669 0.018 Uiso 1 1 calc R . . . .
C7 C 0.3378(6) 0.9631(10) 0.0107(3) 0.0144(19) Uani 1 1 d . . . . .
H7A H 0.380798 1.040022 0.021988 0.017 Uiso 1 1 calc R . . . .
H7B H 0.321246 0.972267 -0.021496 0.017 Uiso 1 1 calc R . . . .
C8 C 0.4663(7) 0.7972(11) 0.0041(3) 0.020(2) Uani 1 1 d . . . . .
H8A H 0.450081 0.801833 -0.027838 0.026 Uiso 1 1 calc R . . . .
H8B H 0.509311 0.872925 0.015060 0.026 Uiso 1 1 calc R . . . .
H8C H 0.493370 0.704346 0.013060 0.026 Uiso 1 1 calc R . . . .
C9 C 0.2532(6) 0.9791(10) 0.0301(3) 0.0128(18) Uani 1 1 d . . . . .
C10 C 0.4090(6) 0.8090(11) 0.0725(3) 0.0160(19) Uani 1 1 d . . . . .
H10A H 0.452148 0.885970 0.083474 0.019 Uiso 1 1 calc R . . . .
H10B H 0.438368 0.716531 0.081403 0.019 Uiso 1 1 calc R . . . .
C11 C 0.4567(7) 0.4320(11) 0.2422(3) 0.020(2) Uani 1 1 d . . . . .
H11A H 0.398971 0.420787 0.251562 0.024 Uiso 1 1 calc R . . . .
H11B H 0.454296 0.521092 0.225059 0.024 Uiso 1 1 calc R . . . .
C12 C 0.7221(7) 0.3546(12) 0.2233(4) 0.027(2) Uani 1 1 d . . . . .
H12A H 0.718317 0.443504 0.206564 0.035 Uiso 1 1 calc R . . . .
H12B H 0.772539 0.360022 0.248368 0.035 Uiso 1 1 calc R . . . .
H12C H 0.731166 0.274611 0.204567 0.035 Uiso 1 1 calc R . . . .
C13 C 0.5578(7) 0.3278(11) 0.1998(3) 0.022(2) Uani 1 1 d . . . . .
H13A H 0.556178 0.416995 0.182774 0.026 Uiso 1 1 calc R . . . .
H13B H 0.565871 0.246999 0.180656 0.026 Uiso 1 1 calc R . . . .
C14 C 0.6185(6) 0.4617(10) 0.2672(3) 0.017(2) Uani 1 1 d . . . . .
H14A H 0.667943 0.470965 0.293085 0.021 Uiso 1 1 calc R . . . .
H14B H 0.615804 0.550223 0.249741 0.021 Uiso 1 1 calc R . . . .
C15 C 0.5333(7) 0.3063(10) 0.3089(3) 0.019(2) Uani 1 1 d . . . . .
H15A H 0.475738 0.295651 0.318456 0.023 Uiso 1 1 calc R . . . .
H15B H 0.582086 0.312698 0.335205 0.023 Uiso 1 1 calc R . . . .
C16 C 0.6363(7) 0.1971(11) 0.2656(3) 0.020(2) Uani 1 1 d . . . . .
H16A H 0.686687 0.200168 0.291227 0.024 Uiso 1 1 calc R . . . .
H16B H 0.645617 0.114523 0.247345 0.024 Uiso 1 1 calc R . . . .
C17 C 0.6353(7) 0.3325(11) 0.2394(3) 0.017(2) Uani 1 1 d . . . . .
C18 C 0.4710(7) 0.1709(11) 0.2408(3) 0.022(2) Uani 1 1 d . . . . .
H18A H 0.479144 0.088695 0.222174 0.027 Uiso 1 1 calc R . . . .
H18B H 0.413246 0.159622 0.250117 0.027 Uiso 1 1 calc R . . . .
C19 C 0.5471(8) 0.0378(12) 0.3068(4) 0.029(3) Uani 1 1 d . . . . .
H19A H 0.489819 0.029666 0.316083 0.037 Uiso 1 1 calc R . . . .
H19B H 0.554190 -0.043197 0.288028 0.037 Uiso 1 1 calc R . . . .
H19C H 0.596220 0.038147 0.332504 0.037 Uiso 1 1 calc R . . . .
C20 C 0.5487(7) 0.1786(11) 0.2809(3) 0.021(2) Uani 1 1 d . . . . .
H2 H 0.205(8) 0.635(13) 0.023(4) 0.025 Uiso 1 1 d R . . . .

loop_
_atom_site_aniso_label
_atom_site_aniso_U_11
_atom_site_aniso_U_22
_atom_site_aniso_U_33
_atom_site_aniso_U_23
_atom_site_aniso_U_13
_atom_site_aniso_U_12
I1 0.0141(3) 0.0108(3) 0.0147(3) -0.0006(2) 0.0042(2) -0.0003(2)
I2 0.0179(3) 0.0095(3) 0.0186(3) -0.0017(2) 0.0057(2) -0.0014(2)
I3 0.0185(3) 0.0177(3) 0.0128(3) 0.0031(2) 0.0042(2) 0.0016(2)
I4 0.0273(4) 0.0098(3) 0.0209(3) 0.0008(2) 0.0036(3) 0.0006(3)
I5 0.0200(3) 0.0149(3) 0.0216(3) -0.0014(2) 0.0031(3) -0.0005(3)
I6 0.0178(3) 0.0259(3) 0.0112(3) -0.0039(2) 0.0011(2) 0.0026(3)
I7 0.0231(4) 0.0288(4) 0.0254(4) -0.0029(3) 0.0116(3) -0.0048(3)
I8 0.0261(4) 0.0157(3) 0.0159(3) 0.0009(2) 0.0109(3) 0.0012(3)
I9 0.0165(3) 0.0187(3) 0.0179(3) -0.0001(2) 0.0023(2) -0.0021(3)
I10 0.0251(4) 0.0267(3) 0.0143(3) 0.0007(3) 0.0028(3) -0.0035(3)
I11 0.0187(3) 0.0172(3) 0.0135(3) 0.0003(2) 0.0060(2) 0.0026(2)
I12 0.0225(4) 0.0383(4) 0.0129(3) 0.0024(3) 0.0053(3) 0.0005(3)
O1 0.029(4) 0.017(4) 0.015(4) -0.002(3) 0.006(3) -0.006(3)
O2 0.027(4) 0.031(4) 0.033(4) -0.002(4) 0.011(4) -0.009(4)
N1 0.016(4) 0.013(4) 0.011(4) 0.000(3) 0.003(3) 0.004(3)
N2 0.016(4) 0.008(4) 0.012(4) -0.001(3) 0.008(3) -0.007(3)
N3 0.025(5) 0.018(4) 0.006(4) -0.001(3) 0.001(3) -0.002(3)
N4 0.020(5) 0.023(4) 0.015(4) -0.004(3) 0.004(4) 0.000(4)
C1 0.016(5) 0.013(4) 0.014(5) 0.000(3) 0.006(4) 0.002(4)
C2 0.008(4) 0.017(5) 0.015(4) 0.007(4) 0.002(3) 0.003(4)
C3 0.017(5) 0.017(4) 0.007(4) -0.004(3) 0.004(4) -0.002(4)
C4 0.017(5) 0.014(4) 0.018(5) -0.002(4) 0.000(4) 0.001(4)
C5 0.025(5) 0.008(4) 0.013(4) 0.000(3) 0.007(4) 0.001(4)
C6 0.016(5) 0.019(5) 0.011(4) -0.004(4) 0.005(4) 0.005(4)
C7 0.012(5) 0.017(5) 0.015(5) 0.002(4) 0.004(4) -0.002(4)
C8 0.022(5) 0.023(5) 0.018(5) 0.001(4) 0.009(4) 0.005(4)
C9 0.008(4) 0.019(5) 0.010(4) -0.001(3) 0.000(3) 0.001(4)
C10 0.014(5) 0.023(5) 0.013(4) -0.001(4) 0.007(4) -0.001(4)
C11 0.023(6) 0.024(5) 0.013(5) 0.005(4) 0.002(4) -0.002(4)
C12 0.026(6) 0.035(6) 0.023(5) -0.007(5) 0.013(5) -0.006(5)
C13 0.024(6) 0.022(5) 0.019(5) -0.001(4) 0.002(4) -0.001(4)
C14 0.015(5) 0.021(5) 0.013(5) -0.004(4) -0.002(4) -0.003(4)
C15 0.020(5) 0.021(5) 0.017(5) 0.005(4) 0.004(4) 0.010(4)
C16 0.014(5) 0.024(5) 0.019(5) -0.005(4) -0.005(4) 0.005(4)
C17 0.021(5) 0.023(5) 0.011(4) -0.002(4) 0.010(4) 0.003(4)
C18 0.026(6) 0.019(5) 0.021(5) 0.000(4) 0.004(4) 0.002(4)
C19 0.027(6) 0.030(6) 0.029(6) 0.010(5) 0.006(5) 0.000(5)
C20 0.020(5) 0.023(5) 0.019(5) 0.002(4) 0.003(4) 0.000(4)

loop_
_atom_type_symbol
_atom_type_description
_atom_type_scat_dispersion_real
_atom_type_scat_dispersion_imag
_atom_type_scat_source
C C 0.0033 0.0016 'International Tables Vol C Tables 4.2.6.8 and 6.1.1.4'
H H 0.0000 0.0000 'International Tables Vol C Tables 4.2.6.8 and 6.1.1.4'
I I -0.4742 1.8119 'International Tables Vol C Tables 4.2.6.8 and 6.1.1.4'
N N 0.0061 0.0033 'International Tables Vol C Tables 4.2.6.8 and 6.1.1.4'
O O 0.0106 0.0060 'International Tables Vol C Tables 4.2.6.8 and 6.1.1.4'

loop_
_geom_angle_atom_site_label_1
_geom_angle_atom_site_label_2
_geom_angle_atom_site_label_3
_geom_angle
_geom_angle_site_symmetry_1
_geom_angle_site_symmetry_3
_geom_angle_publ_flag
I2 I1 I4 176.37(3) . . ?
I8 I3 I5 177.67(3) . . ?
I12 I6 I10 175.34(3) . . ?
I7 I11 I9 179.68(3) . . ?
H1C O1 H1D 119(10) . . ?
H2C O2 H2D 114(10) . . ?
C1 N1 H1 108.9 . . ?
C5 N1 H1 108.9 . . ?
C5 N1 C1 109.7(7) . . ?
C5 N1 C10 109.9(7) . . ?
C10 N1 H1 108.9 . . ?
C10 N1 C1 110.6(7) . . ?
C2 N2 C6 111.2(7) . . ?
C2 N2 H2 120(7) . . ?
C5 N2 C2 110.7(7) . . ?
C5 N2 C6 110.5(7) . . ?
C5 N2 H2 99(7) . . ?
C6 N2 H2 104(7) . . ?
C11 N3 H3 108.0 . . ?
C11 N3 C13 110.7(8) . . ?
C11 N3 C18 110.6(7) . . ?
C13 N3 H3 108.0 . . ?
C13 N3 C18 111.2(8) . . ?
C18 N3 H3 108.0 . . ?
C11 N4 H4 108.1 . . ?
C11 N4 C14 110.0(8) . . ?
C11 N4 C15 110.5(8) . . ?
C14 N4 H4 108.1 . . ?
C14 N4 C15 112.0(8) . . ?
C15 N4 H4 108.1 . . ?
N1 C1 H1A 110.0 . . ?
N1 C1 H1B 110.0 . . ?
H1A C1 H1B 108.3 . . ?
C9 C1 N1 108.7(7) . . ?
C9 C1 H1A 110.0 . . ?
C9 C1 H1B 110.0 . . ?
N2 C2 H2A 109.8 . . ?
N2 C2 H2B 109.8 . . ?
N2 C2 C9 109.4(7) . . ?
H2A C2 H2B 108.3 . . ?
C9 C2 H2A 109.8 . . ?
C9 C2 H2B 109.8 . . ?
C6 C3 C7 109.9(7) . . ?
C8 C3 C6 110.4(7) . . ?
C8 C3 C7 111.9(8) . . ?
C10 C3 C6 108.2(8) . . ?
C10 C3 C7 107.6(7) . . ?
C10 C3 C8 108.7(8) . . ?
H4A C4 H4B 109.5 . . ?
H4A C4 H4C 109.5 . . ?
H4B C4 H4C 109.5 . . ?
C9 C4 H4A 109.5 . . ?
C9 C4 H4B 109.5 . . ?
C9 C4 H4C 109.5 . . ?
N1 C5 N2 109.2(7) . . ?
N1 C5 H5A 109.8 . . ?
N1 C5 H5B 109.8 . . ?
N2 C5 H5A 109.8 . . ?
N2 C5 H5B 109.8 . . ?
H5A C5 H5B 108.3 . . ?
N2 C6 C3 108.4(7) . . ?
N2 C6 H6A 110.0 . . ?
N2 C6 H6B 110.0 . . ?
C3 C6 H6A 110.0 . . ?
C3 C6 H6B 110.0 . . ?
H6A C6 H6B 108.4 . . ?
C3 C7 H7A 109.5 . . ?
C3 C7 H7B 109.5 . . ?
H7A C7 H7B 108.1 . . ?
C9 C7 C3 110.5(7) . . ?
C9 C7 H7A 109.5 . . ?
C9 C7 H7B 109.5 . . ?
C3 C8 H8A 109.5 . . ?
C3 C8 H8B 109.5 . . ?
C3 C8 H8C 109.5 . . ?
H8A C8 H8B 109.5 . . ?
H8A C8 H8C 109.5 . . ?
H8B C8 H8C 109.5 . . ?
C1 C9 C2 108.5(8) . . ?
C1 C9 C4 109.6(7) . . ?
C1 C9 C7 108.4(7) . . ?
C2 C9 C7 109.1(7) . . ?
C4 C9 C2 110.4(7) . . ?
C4 C9 C7 110.7(8) . . ?
N1 C10 H10A 109.7 . . ?
N1 C10 H10B 109.7 . . ?
C3 C10 N1 109.7(8) . . ?
C3 C10 H10A 109.7 . . ?
C3 C10 H10B 109.7 . . ?
H10A C10 H10B 108.2 . . ?
N3 C11 N4 108.5(8) . . ?
N3 C11 H11A 110.0 . . ?
N3 C11 H11B 110.0 . . ?
N4 C11 H11A 110.0 . . ?
N4 C11 H11B 110.0 . . ?
H11A C11 H11B 108.4 . . ?
H12A C12 H12B 109.5 . . ?
H12A C12 H12C 109.5 . . ?
H12B C12 H12C 109.5 . . ?
C17 C12 H12A 109.5 . . ?
C17 C12 H12B 109.5 . . ?
C17 C12 H12C 109.5 . . ?
N3 C13 H13A 110.0 . . ?
N3 C13 H13B 110.0 . . ?
N3 C13 C17 108.7(8) . . ?
H13A C13 H13B 108.3 . . ?
C17 C13 H13A 110.0 . . ?
C17 C13 H13B 110.0 . . ?
N4 C14 H14A 110.0 . . ?
N4 C14 H14B 110.0 . . ?
N4 C14 C17 108.3(8) . . ?
H14A C14 H14B 108.4 . . ?
C17 C14 H14A 110.0 . . ?
C17 C14 H14B 110.0 . . ?
N4 C15 H15A 110.2 . . ?
N4 C15 H15B 110.2 . . ?
N4 C15 C20 107.6(8) . . ?
H15A C15 H15B 108.5 . . ?
C20 C15 H15A 110.2 . . ?
C20 C15 H15B 110.2 . . ?
H16A C16 H16B 108.1 . . ?
C17 C16 H16A 109.5 . . ?
C17 C16 H16B 109.5 . . ?
C17 C16 C20 110.8(8) . . ?
C20 C16 H16A 109.5 . . ?
C20 C16 H16B 109.5 . . ?
C12 C17 C14 109.6(8) . . ?
C13 C17 C12 108.3(8) . . ?
C13 C17 C14 106.8(8) . . ?
C16 C17 C12 112.4(9) . . ?
C16 C17 C13 109.6(8) . . ?
C16 C17 C14 110.0(8) . . ?
N3 C18 H18A 110.3 . . ?
N3 C18 H18B 110.3 . . ?
N3 C18 C20 107.1(8) . . ?
H18A C18 H18B 108.5 . . ?
C20 C18 H18A 110.3 . . ?
C20 C18 H18B 110.3 . . ?
H19A C19 H19B 109.5 . . ?
H19A C19 H19C 109.5 . . ?
H19B C19 H19C 109.5 . . ?
C20 C19 H19A 109.5 . . ?
C20 C19 H19B 109.5 . . ?
C20 C19 H19C 109.5 . . ?
C15 C20 C18 108.6(8) . . ?
C15 C20 C19 110.3(8) . . ?
C16 C20 C15 109.9(9) . . ?
C16 C20 C18 109.1(8) . . ?
C16 C20 C19 111.8(9) . . ?
C18 C20 C19 107.0(9) . . ?

loop_
_geom_bond_atom_site_label_1
_geom_bond_atom_site_label_2
_geom_bond_distance
_geom_bond_site_symmetry_2
_geom_bond_publ_flag
I1 I2 2.9026(9) . ?
I1 I4 2.9435(9) . ?
I3 I5 2.9294(9) . ?
I3 I8 2.9169(10) . ?
I6 I10 3.0325(10) . ?
I6 I12 2.8480(10) . ?
I7 I11 2.8208(10) . ?
I9 I11 3.0628(10) . ?
O1 H1C 0.80(8) . ?
O1 H1D 0.87(8) . ?
O2 H2C 0.91(8) . ?
O2 H2D 0.93(8) . ?
N1 H1 1.0000 . ?
N1 C1 1.537(11) . ?
N1 C5 1.478(12) . ?
N1 C10 1.522(12) . ?
N2 C2 1.501(11) . ?
N2 C5 1.481(11) . ?
N2 C6 1.507(12) . ?
N2 H2 0.90(12) . ?
N3 H3 1.0000 . ?
N3 C11 1.461(13) . ?
N3 C13 1.502(13) . ?
N3 C18 1.532(12) . ?
N4 H4 1.0000 . ?
N4 C11 1.492(12) . ?
N4 C14 1.495(13) . ?
N4 C15 1.516(12) . ?
C1 H1A 0.9900 . ?
C1 H1B 0.9900 . ?
C1 C9 1.523(12) . ?
C2 H2A 0.9900 . ?
C2 H2B 0.9900 . ?
C2 C9 1.525(13) . ?
C3 C6 1.535(13) . ?
C3 C7 1.548(13) . ?
C3 C8 1.524(13) . ?
C3 C10 1.521(12) . ?
C4 H4A 0.9800 . ?
C4 H4B 0.9800 . ?
C4 H4C 0.9800 . ?
C4 C9 1.525(13) . ?
C5 H5A 0.9900 . ?
C5 H5B 0.9900 . ?
C6 H6A 0.9900 . ?
C6 H6B 0.9900 . ?
C7 H7A 0.9900 . ?
C7 H7B 0.9900 . ?
C7 C9 1.544(13) . ?
C8 H8A 0.9800 . ?
C8 H8B 0.9800 . ?
C8 H8C 0.9800 . ?
C10 H10A 0.9900 . ?
C10 H10B 0.9900 . ?
C11 H11A 0.9900 . ?
C11 H11B 0.9900 . ?
C12 H12A 0.9800 . ?
C12 H12B 0.9800 . ?
C12 H12C 0.9800 . ?
C12 C17 1.527(14) . ?
C13 H13A 0.9900 . ?
C13 H13B 0.9900 . ?
C13 C17 1.527(14) . ?
C14 H14A 0.9900 . ?
C14 H14B 0.9900 . ?
C14 C17 1.543(13) . ?
C15 H15A 0.9900 . ?
C15 H15B 0.9900 . ?
C15 C20 1.531(14) . ?
C16 H16A 0.9900 . ?
C16 H16B 0.9900 . ?
C16 C17 1.510(14) . ?
C16 C20 1.521(14) . ?
C18 H18A 0.9900 . ?
C18 H18B 0.9900 . ?
C18 C20 1.540(14) . ?
C19 H19A 0.9800 . ?
C19 H19B 0.9800 . ?
C19 H19C 0.9800 . ?
C19 C20 1.552(14) . ?

loop_
_geom_hbond_atom_site_label_D
_geom_hbond_atom_site_label_H
_geom_hbond_atom_site_label_A
_geom_hbond_distance_DH
_geom_hbond_distance_HA
_geom_hbond_distance_DA
_geom_hbond_angle_DHA
_geom_hbond_site_symmetry_A
_geom_hbond_publ_flag
O1 H1C I2 0.80(8) 2.98(9) 3.715(7) 153(11) 3 yes
O1 H1D I4 0.87(8) 2.90(9) 3.729(7) 160(10) . yes
O2 H2C I5 0.91(8) 2.72(9) 3.567(8) 157(11) 3_565 yes
O2 H2D I4 0.93(8) 2.74(10) 3.588(8) 153(11) . yes
N1 H1 I8 1.00 2.91 3.618(8) 128.2 3_565 yes
N1 H1 I10 1.00 2.84 3.633(8) 136.5 1_665 yes
N3 H3 I5 1.00 2.86 3.629(8) 134.4 3_565 yes
N3 H3 I9 1.00 2.96 3.715(7) 133.1 1_665 yes
N4 H4 O2 1.00 1.69 2.645(12) 159.1 2 yes
N2 H2 O1 0.90(12) 1.78(12) 2.678(10) 175(11) . yes
